data_4078152
loop_
_publ_author_name
'Frutos-Pedre\~no, Roberto'
'Gonz\'alez-Herrero, Pablo'
'Vicente, Jos\'e'
'Jones, Peter G.'

_publ_section_title
;
 Sequential Insertion of Alkynes and CO or Isocyanides into the Pd--C Bond
 of Cyclopalladated Phenylacetamides. Synthesis of Eight-Membered
 Palladacycles, Benzo[d]azocine-2,4(1H,3H)-diones, and Highly
 Functionalized Acrylonitrile and Acrylamide Derivatives
;
_journal_issue 8
_journal_name_full Organometallics
_journal_page_first 3361
_journal_paper_doi 10.1021/om300151n
_journal_volume 31
_journal_year 2012
_chemical_formula_sum 'C15 H17 N O2'
_chemical_formula_weight 243.30
_chemical_name_systematic
; 
 ? 
;
_space_group_IT_number 14
_symmetry_cell_setting monoclinic
_symmetry_space_group_name_Hall '-P 2yn'
_symmetry_space_group_name_H-M 'P 1 21/n 1'
_atom_sites_solution_hydrogens geom
_atom_sites_solution_primary direct
_atom_sites_solution_secondary difmap
_audit_creation_method SHELXL-97
_cell_angle_alpha 90.00
_cell_angle_beta 91.129(4)
_cell_angle_gamma 90.00
_cell_formula_units_Z 4
_cell_length_a 11.1524(4)
_cell_length_b 10.1077(4)
_cell_length_c 11.2671(4)
_cell_measurement_reflns_used 14883
_cell_measurement_temperature 100(2)
_cell_measurement_theta_max 75.8669
_cell_measurement_theta_min 3.9031
_cell_volume 1269.84(8)
_computing_cell_refinement
; 
CrysAlisPro, Oxford Diffraction Ltd., 
Version 1.171.33.52 (release 06-11-2009 CrysAlis171 .NET) 
(compiled Nov  6 2009,16:24:50) 
;
_computing_data_collection
; 
CrysAlisPro, Oxford Diffraction Ltd., 
Version 1.171.33.52 (release 06-11-2009 CrysAlis171 .NET) 
(compiled Nov  6 2009,16:24:50) 
;
_computing_data_reduction
; 
CrysAlisPro, Oxford Diffraction Ltd., 
Version 1.171.33.52 (release 06-11-2009 CrysAlis171 .NET) 
(compiled Nov  6 2009,16:24:50) 
;
_computing_molecular_graphics 'Bruker XP'
_computing_publication_material SHELXL-97
_computing_structure_refinement 'SHELXL-97 (Sheldrick, 1997)'
_computing_structure_solution 'SHELXS-97 (Sheldrick, 1990)'
_diffrn_ambient_temperature 100(2)
_diffrn_detector_area_resol_mean 10.3543
_diffrn_measured_fraction_theta_full 0.995
_diffrn_measured_fraction_theta_max 0.985
_diffrn_measurement_device_type 'OD Xcalibur, Atlas, Nova'
_diffrn_measurement_method \w-scan
_diffrn_radiation_monochromator mirror
_diffrn_radiation_source 'Nova (Cu) X-ray Source'
_diffrn_radiation_type CuK\a
_diffrn_radiation_wavelength 1.54184
_diffrn_reflns_av_R_equivalents 0.0460
_diffrn_reflns_av_sigmaI/netI 0.0159
_diffrn_reflns_limit_h_max 14
_diffrn_reflns_limit_h_min -13
_diffrn_reflns_limit_k_max 12
_diffrn_reflns_limit_k_min -12
_diffrn_reflns_limit_l_max 14
_diffrn_reflns_limit_l_min -14
_diffrn_reflns_number 28303
_diffrn_reflns_theta_full 72.50
_diffrn_reflns_theta_max 76.00
_diffrn_reflns_theta_min 5.53
_exptl_absorpt_coefficient_mu 0.674
_exptl_absorpt_correction_T_max 1.00000
_exptl_absorpt_correction_T_min 0.74199
_exptl_absorpt_correction_type multi-scan
_exptl_absorpt_process_details
; 
CrysAlisPro, Oxford Diffraction Ltd., 
Version 1.171.33.52 (release 06-11-2009 CrysAlis171 .NET) 
(compiled Nov  6 2009,16:24:50) 
;
_exptl_crystal_colour colourless
_exptl_crystal_density_diffrn 1.273
_exptl_crystal_density_meas ?
_exptl_crystal_density_method 'not measured'
_exptl_crystal_description block
_exptl_crystal_F_000 520
_exptl_crystal_size_max 0.10
_exptl_crystal_size_mid 0.08
_exptl_crystal_size_min 0.06
_refine_diff_density_max 0.203
_refine_diff_density_min -0.189
_refine_diff_density_rms 0.039
_refine_ls_extinction_method none
_refine_ls_goodness_of_fit_ref 1.038
_refine_ls_hydrogen_treatment 'NH free, rigid methyls, others riding'
_refine_ls_matrix_type full
_refine_ls_number_parameters 169
_refine_ls_number_reflns 2607
_refine_ls_number_restraints 0
_refine_ls_restrained_S_all 1.038
_refine_ls_R_factor_all 0.0406
_refine_ls_R_factor_gt 0.0352
_refine_ls_shift/su_max 0.000
_refine_ls_shift/su_mean 0.000
_refine_ls_structure_factor_coef Fsqd
_refine_ls_weighting_details 'calc w=1/[\s^2^(Fo^2^)+(0.0462P)^2^+0.4036P] where P=(Fo^2^+2Fc^2^)/3'
_refine_ls_weighting_scheme calc
_refine_ls_wR_factor_gt 0.0871
_refine_ls_wR_factor_ref 0.0909
_reflns_number_gt 2285
_reflns_number_total 2607
_reflns_threshold_expression >2sigma(I)
_cod_data_source_file om300151n_si_001.cif
_cod_data_source_block muror
_cod_depositor_comments
;
The following automatic conversions were performed:

'_exptl_crystal_density_meas' value 'not measured' was changed to '?'
- the value is perceived as not measured.

Automatic conversion script
Id: cif_fix_values 3008 2015-01-20 13:52:24Z robertas 
;
_cod_original_sg_symbol_H-M 'P 21/n'
_cod_database_code 4078152

loop_
_symmetry_equiv_pos_as_xyz
'x, y, z'
'-x+1/2, y+1/2, -z+1/2'
'-x, -y, -z'
'x-1/2, -y-1/2, z-1/2'

loop_
_atom_site_label
_atom_site_type_symbol
_atom_site_fract_x
_atom_site_fract_y
_atom_site_fract_z
_atom_site_U_iso_or_equiv
_atom_site_adp_type
_atom_site_occupancy
_atom_site_symmetry_multiplicity
_atom_site_calc_flag
_atom_site_refinement_flags
C1 C 0.53292(10) 0.12699(11) 0.29238(10) 0.0207(2) Uani 1 1 d .
H1A H 0.4508 0.1248 0.2575 0.025 Uiso 1 1 calc R
H1B H 0.5599 0.0348 0.3056 0.025 Uiso 1 1 calc R
C2 C 0.53335(9) 0.20104(11) 0.40832(10) 0.0195(2) Uani 1 1 d .
N3 N 0.50378(8) 0.33515(9) 0.40941(8) 0.0200(2) Uani 1 1 d .
H03 H 0.5218(14) 0.3751(15) 0.4794(15) 0.032(4) Uiso 1 1 d .
C4 C 0.44509(9) 0.41985(11) 0.33126(9) 0.0191(2) Uani 1 1 d .
C5 C 0.38301(10) 0.37627(11) 0.21815(10) 0.0192(2) Uani 1 1 d .
C6 C 0.44180(10) 0.32599(10) 0.12537(10) 0.0187(2) Uani 1 1 d .
C6A C 0.57285(10) 0.29611(11) 0.13349(9) 0.0188(2) Uani 1 1 d .
C7 C 0.65303(10) 0.36629(11) 0.06352(10) 0.0214(2) Uani 1 1 d .
H7 H 0.6233 0.4307 0.0090 0.026 Uiso 1 1 calc R
C8 C 0.77543(11) 0.34315(12) 0.07253(10) 0.0239(3) Uani 1 1 d .
H8 H 0.8294 0.3949 0.0278 0.029 Uiso 1 1 calc R
C9 C 0.81895(10) 0.24391(12) 0.14729(10) 0.0249(3) Uani 1 1 d .
H9 H 0.9026 0.2267 0.1528 0.030 Uiso 1 1 calc R
C10 C 0.73963(10) 0.17005(12) 0.21391(10) 0.0229(2) Uani 1 1 d .
H10 H 0.7692 0.1007 0.2633 0.027 Uiso 1 1 calc R
C10A C 0.61679(10) 0.19683(11) 0.20895(9) 0.0196(2) Uani 1 1 d .
C11 C 0.25144(10) 0.41407(12) 0.21749(10) 0.0214(2) Uani 1 1 d .
H11A H 0.2168 0.3989 0.1371 0.026 Uiso 1 1 calc R
H11B H 0.2444 0.5096 0.2353 0.026 Uiso 1 1 calc R
C12 C 0.17922(11) 0.33584(13) 0.30739(12) 0.0286(3) Uani 1 1 d .
H12A H 0.1818 0.2415 0.2874 0.043 Uiso 1 1 calc R
H12B H 0.0958 0.3664 0.3053 0.043 Uiso 1 1 calc R
H12C H 0.2137 0.3494 0.3871 0.043 Uiso 1 1 calc R
C13 C 0.38268(10) 0.29172(11) 0.00701(9) 0.0207(2) Uani 1 1 d .
H13A H 0.4367 0.3170 -0.0579 0.025 Uiso 1 1 calc R
H13B H 0.3076 0.3432 -0.0027 0.025 Uiso 1 1 calc R
C14 C 0.35411(13) 0.14443(12) -0.00249(11) 0.0313(3) Uani 1 1 d .
H14A H 0.4270 0.0930 0.0143 0.047 Uiso 1 1 calc R
H14B H 0.3243 0.1244 -0.0829 0.047 Uiso 1 1 calc R
H14C H 0.2927 0.1214 0.0550 0.047 Uiso 1 1 calc R
O1 O 0.56651(7) 0.15071(8) 0.50135(7) 0.0243(2) Uani 1 1 d .
O2 O 0.43590(7) 0.53617(8) 0.36146(7) 0.02408(19) Uani 1 1 d .

loop_
_atom_site_aniso_label
_atom_site_aniso_U_11
_atom_site_aniso_U_22
_atom_site_aniso_U_33
_atom_site_aniso_U_23
_atom_site_aniso_U_13
_atom_site_aniso_U_12
C1 0.0211(5) 0.0185(5) 0.0222(5) 0.0017(4) -0.0036(4) 0.0005(4)
C2 0.0135(5) 0.0233(6) 0.0216(5) 0.0027(4) -0.0009(4) -0.0010(4)
N3 0.0204(5) 0.0221(5) 0.0173(5) -0.0015(4) -0.0040(3) 0.0013(4)
C4 0.0158(5) 0.0217(5) 0.0197(5) 0.0002(4) -0.0005(4) -0.0003(4)
C5 0.0190(5) 0.0183(5) 0.0201(5) 0.0011(4) -0.0036(4) -0.0005(4)
C6 0.0199(5) 0.0161(5) 0.0200(5) 0.0017(4) -0.0021(4) -0.0008(4)
C6A 0.0199(5) 0.0177(5) 0.0189(5) -0.0037(4) -0.0017(4) 0.0000(4)
C7 0.0235(6) 0.0201(5) 0.0207(5) -0.0024(4) 0.0001(4) -0.0001(4)
C8 0.0228(6) 0.0264(6) 0.0224(6) -0.0045(4) 0.0031(4) -0.0033(4)
C9 0.0195(5) 0.0314(6) 0.0238(6) -0.0075(5) -0.0005(4) 0.0025(5)
C10 0.0230(6) 0.0250(6) 0.0205(5) -0.0029(4) -0.0033(4) 0.0048(4)
C10A 0.0214(5) 0.0196(5) 0.0175(5) -0.0032(4) -0.0018(4) 0.0005(4)
C11 0.0188(5) 0.0250(6) 0.0204(5) -0.0003(4) -0.0033(4) 0.0022(4)
C12 0.0217(6) 0.0260(6) 0.0383(7) 0.0036(5) 0.0028(5) 0.0011(5)
C13 0.0215(5) 0.0229(6) 0.0177(5) 0.0005(4) -0.0028(4) -0.0001(4)
C14 0.0409(7) 0.0248(6) 0.0278(6) -0.0022(5) -0.0102(5) -0.0032(5)
O1 0.0231(4) 0.0292(5) 0.0205(4) 0.0053(3) -0.0032(3) 0.0031(3)
O2 0.0278(4) 0.0209(4) 0.0233(4) -0.0027(3) -0.0053(3) 0.0016(3)

loop_
_atom_type_symbol
_atom_type_description
_atom_type_scat_dispersion_real
_atom_type_scat_dispersion_imag
_atom_type_scat_source
C C 0.0181 0.0091 'International Tables Vol C Tables 4.2.6.8 and 6.1.1.4'
H H 0.0000 0.0000 'International Tables Vol C Tables 4.2.6.8 and 6.1.1.4'
N N 0.0311 0.0180 'International Tables Vol C Tables 4.2.6.8 and 6.1.1.4'
O O 0.0492 0.0322 'International Tables Vol C Tables 4.2.6.8 and 6.1.1.4'

loop_
_geom_angle_atom_site_label_1
_geom_angle_atom_site_label_2
_geom_angle_atom_site_label_3
_geom_angle
C2 C1 C10A 108.40(9)
O1 C2 N3 117.82(10)
O1 C2 C1 122.39(10)
N3 C2 C1 119.61(9)
C4 N3 C2 134.79(10)
O2 C4 N3 117.18(10)
O2 C4 C5 118.38(10)
N3 C4 C5 124.20(10)
C6 C5 C4 123.09(10)
C6 C5 C11 125.32(10)
C4 C5 C11 111.07(9)
C5 C6 C6A 121.36(10)
C5 C6 C13 124.05(10)
C6A C6 C13 114.57(9)
C7 C6A C10A 119.16(10)
C7 C6A C6 119.95(10)
C10A C6A C6 120.89(10)
C8 C7 C6A 120.87(11)
C7 C8 C9 119.82(11)
C10 C9 C8 119.76(11)
C9 C10 C10A 120.59(11)
C10 C10A C6A 119.69(10)
C10 C10A C1 120.17(10)
C6A C10A C1 119.94(10)
C5 C11 C12 112.92(9)
C6 C13 C14 111.79(9)

loop_
_geom_bond_atom_site_label_1
_geom_bond_atom_site_label_2
_geom_bond_distance
C1 C2 1.5054(15)
C1 C10A 1.5137(15)
C2 O1 1.2161(13)
C2 N3 1.3952(15)
N3 C4 1.3835(14)
C4 O2 1.2289(14)
C4 C5 1.5042(15)
C5 C6 1.3446(16)
C5 C11 1.5161(15)
C6 C6A 1.4934(15)
C6 C13 1.5161(15)
C6A C7 1.3973(16)
C6A C10A 1.3977(16)
C7 C8 1.3866(16)
C8 C9 1.3910(18)
C9 C10 1.3890(17)
C10 C10A 1.3966(16)
C11 C12 1.5271(16)
C13 C14 1.5258(16)

loop_
_geom_hbond_atom_site_label_D
_geom_hbond_atom_site_label_H
_geom_hbond_atom_site_label_A
_geom_hbond_distance_DH
_geom_hbond_distance_HA
_geom_hbond_distance_DA
_geom_hbond_angle_DHA
_geom_hbond_site_symmetry_A
N3 H03 O2 0.906(17) 2.051(17) 2.9564(12) 179.3(15) 3_666
C11 H11A O1 0.99 2.30 3.2273(13) 155.2 4_565
C9 H9 O2 0.95 2.64 3.4503(14) 143.0 2_645

loop_
_geom_torsion_atom_site_label_1
_geom_torsion_atom_site_label_2
_geom_torsion_atom_site_label_3
_geom_torsion_atom_site_label_4
_geom_torsion
C10A C1 C2 O1 -118.32(11)
C10A C1 C2 N3 56.58(13)
O1 C2 N3 C4 -166.64(11)
C1 C2 N3 C4 18.23(18)
C2 N3 C4 O2 -179.17(11)
C2 N3 C4 C5 6.54(19)
O2 C4 C5 C6 119.41(12)
N3 C4 C5 C6 -66.36(15)
O2 C4 C5 C11 -52.78(13)
N3 C4 C5 C11 121.45(11)
C4 C5 C6 C6A 6.80(17)
C11 C5 C6 C6A 177.86(10)
C4 C5 C6 C13 -174.86(10)
C11 C5 C6 C13 -3.80(18)
C5 C6 C6A C7 -115.14(12)
C13 C6 C6A C7 66.38(13)
C5 C6 C6A C10A 65.98(15)
C13 C6 C6A C10A -112.51(11)
C10A C6A C7 C8 -3.24(16)
C6 C6A C7 C8 177.86(10)
C6A C7 C8 C9 3.55(17)
C7 C8 C9 C10 -1.05(17)
C8 C9 C10 C10A -1.72(17)
C9 C10 C10A C6A 2.00(16)
C9 C10 C10A C1 -172.78(10)
C7 C6A C10A C10 0.47(16)
C6 C6A C10A C10 179.35(10)
C7 C6A C10A C1 175.25(10)
C6 C6A C10A C1 -5.86(15)
C2 C1 C10A C10 84.18(12)
C2 C1 C10A C6A -90.59(12)
C6 C5 C11 C12 119.18(12)
C4 C5 C11 C12 -68.83(12)
C5 C6 C13 C14 -98.30(13)
C6A C6 C13 C14 80.14(12)

loop_
_cod_related_entry_id
_cod_related_entry_database
_cod_related_entry_code
1 ChemSpider 30659831
